data_4063181
_journal_name_full Organometallics
_journal_paper_doi 10.1021/om0499660
_journal_year 2004
_chemical_formula_moiety 'C12 H39 Fe N O2 P4 '
_chemical_formula_sum 'C12 H39 Fe N O2 P4'
_chemical_formula_weight 409.19
_space_group_IT_number 14
_symmetry_cell_setting monoclinic
_symmetry_space_group_name_Hall '-P 2yn'
_symmetry_space_group_name_H-M 'P 1 21/n 1'
_cell_angle_alpha 90
_cell_angle_beta 115.956(1)
_cell_angle_gamma 90
_cell_formula_units_Z 4
_cell_length_a 9.103(1)
_cell_length_b 25.854(3)
_cell_length_c 9.764(1)
_cell_measurement_temperature 181.2
_cell_volume 2066.1(4)
_diffrn_ambient_temperature 181.2
_exptl_crystal_density_diffrn 1.315
_cod_original_sg_symbol_H-M 'P 21/n'
_cod_original_formula_sum 'C12 H39 Fe N O2 P4 '
_cod_database_code 4063181

loop_
_symmetry_equiv_pos_as_xyz
x,y,z
1/2-x,1/2+y,1/2-z
-x,-y,-z
1/2+x,1/2-y,1/2+z

loop_
_atom_site_label
_atom_site_type_symbol
_atom_site_fract_x
_atom_site_fract_y
_atom_site_fract_z
_atom_site_U_iso_or_equiv
_atom_site_adp_type
_atom_site_occupancy
_atom_site_calc_flag
_atom_site_refinement_flags
_atom_site_disorder_assembly
_atom_site_disorder_group
Fe1 Fe 0.23091(10) 0.36949(3) 0.61780(9) 0.0193(2) Uani 1.00 d . . .
P1 P 0.4534(2) 0.40218(6) 0.8005(2) 0.0266(5) Uani 1.00 d . . .
P2 P 0.1219(2) 0.37885(6) 0.7776(2) 0.0265(5) Uani 1.00 d . . .
P3 P 0.3453(2) 0.35273(6) 0.4666(2) 0.0273(5) Uani 1.00 d . . .
P4 P 0.0259(2) 0.32368(6) 0.4566(2) 0.0256(5) Uani 1.00 d . . .
O1 O 0.1636(6) 0.5279(2) 0.7289(6) 0.050(2) Uani 1.00 d . . .
O2 O 0.0142(9) 0.5510(3) 0.8907(8) 0.082(3) Uani 1.00 d . . .
N1 N 0.1444(7) 0.4425(2) 0.5211(6) 0.024(2) Uani 1.00 d . . .
C1 C 0.5374(8) 0.4628(2) 0.7752(8) 0.053(2) Uani 1.00 d . . .
C2 C 0.6398(9) 0.3649(3) 0.890(1) 0.097(3) Uani 1.00 d . . .
C3 C 0.414(1) 0.4182(5) 0.9612(9) 0.127(4) Uani 1.00 d . . .
C4 C 0.2707(9) 0.4066(4) 0.9548(8) 0.090(3) Uani 1.00 d . . .
C5 C -0.0483(8) 0.4228(2) 0.7318(7) 0.045(2) Uani 1.00 d . . .
C6 C 0.0515(10) 0.3239(3) 0.8489(9) 0.064(3) Uani 1.00 d . . .
C7 C 0.4109(9) 0.4042(3) 0.3800(8) 0.058(3) Uani 1.00 d . . .
C8 C 0.523(1) 0.3107(3) 0.526(1) 0.105(4) Uani 1.00 d . . .
C9 C 0.205(1) 0.3184(4) 0.299(1) 0.107(4) Uani 1.00 d . . .
C10 C 0.061(1) 0.3055(4) 0.2947(10) 0.110(4) Uani 1.00 d . . .
C11 C -0.1809(8) 0.3481(3) 0.3567(9) 0.064(3) Uani 1.00 d . . .
C12 C -0.017(1) 0.2606(3) 0.5151(9) 0.102(3) Uani 1.00 d . . .
H1 H 0.6131 0.4756 0.8716 0.0637 Uiso 1.00 calc . . .
H2 H 0.5916 0.4575 0.7124 0.0637 Uiso 1.00 calc . . .
H3 H 0.4517 0.4871 0.7282 0.0637 Uiso 1.00 calc . . .
H4 H 0.6150 0.3311 0.9122 0.1159 Uiso 1.00 calc . . .
H5 H 0.6902 0.3626 0.8233 0.1159 Uiso 1.00 calc . . .
H6 H 0.7121 0.3814 0.9820 0.1159 Uiso 1.00 calc . . .
H7 H 0.4944 0.4009 1.0474 0.1525 Uiso 1.00 calc . . .
H8 H 0.4280 0.4545 0.9758 0.1525 Uiso 1.00 calc . . .
H9 H 0.2251 0.4374 0.9728 0.1075 Uiso 1.00 calc . . .
H10 H 0.2879 0.3824 1.0337 0.1075 Uiso 1.00 calc . . .
H11 H -0.0613 0.4300 0.8213 0.0536 Uiso 1.00 calc . . .
H12 H -0.0277 0.4540 0.6922 0.0536 Uiso 1.00 calc . . .
H13 H -0.1453 0.4073 0.6579 0.0536 Uiso 1.00 calc . . .
H14 H 0.0343 0.3344 0.9340 0.0770 Uiso 1.00 calc . . .
H15 H -0.0481 0.3114 0.7710 0.0770 Uiso 1.00 calc . . .
H16 H 0.1314 0.2973 0.8789 0.0770 Uiso 1.00 calc . . .
H17 H 0.4880 0.4255 0.4574 0.0692 Uiso 1.00 calc . . .
H18 H 0.4601 0.3897 0.3207 0.0692 Uiso 1.00 calc . . .
H19 H 0.3191 0.4244 0.3164 0.0692 Uiso 1.00 calc . . .
H20 H 0.5079 0.2812 0.5764 0.1262 Uiso 1.00 calc . . .
H21 H 0.5366 0.3000 0.4392 0.1262 Uiso 1.00 calc . . .
H22 H 0.6177 0.3290 0.5937 0.1262 Uiso 1.00 calc . . .
H23 H 0.1846 0.3396 0.2134 0.1281 Uiso 1.00 calc . . .
H24 H 0.2574 0.2874 0.2922 0.1281 Uiso 1.00 calc . . .
H25 H 0.0508 0.2690 0.2846 0.1319 Uiso 1.00 calc . . .
H26 H -0.0215 0.3214 0.2071 0.1319 Uiso 1.00 calc . . .
H27 H -0.2175 0.3601 0.4285 0.0766 Uiso 1.00 calc . . .
H28 H -0.1829 0.3758 0.2920 0.0766 Uiso 1.00 calc . . .
H29 H -0.2507 0.3211 0.2973 0.0766 Uiso 1.00 calc . . .
H30 H -0.0720 0.2653 0.5779 0.1224 Uiso 1.00 calc . . .
H31 H -0.0851 0.2412 0.4274 0.1224 Uiso 1.00 calc . . .
H32 H 0.0821 0.2425 0.5704 0.1224 Uiso 1.00 calc . . .
H33 H 0.282(6) 0.321(2) 0.677(6) 0.0361 Uiso 1.00 d . . .
H34 H 0.140(7) 0.469(2) 0.576(6) 0.0361 Uiso 1.00 d . . .
H35 H 0.196(7) 0.453(2) 0.478(7) 0.0361 Uiso 1.00 d . . .
H36 H 0.031(7) 0.440(2) 0.430(6) 0.0361 Uiso 1.00 d . . .
H37 H 0.229(8) 0.543(3) 0.753(8) 0.0361 Uiso 1.00 d . . .
H38 H -0.054(8) 0.528(2) 0.882(8) 0.0361 Uiso 1.00 d . . .
H39 H 0.055(8) 0.546(3) 0.841(8) 0.0361 Uiso 1.00 d . . .

loop_
_atom_site_aniso_label
_atom_site_aniso_U_11
_atom_site_aniso_U_22
_atom_site_aniso_U_33
_atom_site_aniso_U_12
_atom_site_aniso_U_13
_atom_site_aniso_U_23
Fe1 0.0183(5) 0.0216(5) 0.0167(5) 0.0003(4) 0.0065(4) -0.0004(4)
P1 0.0218(9) 0.0308(10) 0.0234(10) -0.0027(8) 0.0064(8) 0.0003(8)
P2 0.0228(10) 0.037(1) 0.0216(9) -0.0001(8) 0.0110(8) -0.0019(8)
P3 0.030(1) 0.0297(10) 0.027(1) 0.0012(8) 0.0177(8) -0.0003(8)
P4 0.0243(10) 0.0264(10) 0.0239(10) -0.0020(8) 0.0084(8) -0.0050(8)
O1 0.043(4) 0.042(4) 0.046(3) 0.007(3) 0.000(3) -0.008(3)
O2 0.103(7) 0.082(5) 0.074(5) 0.013(4) 0.052(4) -0.018(4)
N1 0.022(3) 0.023(3) 0.023(3) -0.002(3) 0.007(3) 0.000(2)
C1 0.046(5) 0.042(4) 0.048(5) -0.012(4) -0.001(4) 0.004(4)
C2 0.044(5) 0.034(5) 0.139(8) 0.001(4) -0.028(5) 0.001(5)
C3 0.093(8) 0.28(1) 0.034(5) -0.122(9) 0.047(5) -0.080(7)
C4 0.040(5) 0.191(10) 0.033(5) -0.009(6) 0.011(4) -0.065(6)
C5 0.051(5) 0.047(4) 0.042(5) 0.014(4) 0.026(4) -0.001(4)
C6 0.100(7) 0.045(5) 0.089(6) 0.020(4) 0.080(6) 0.029(4)
C7 0.087(6) 0.053(5) 0.065(6) 0.000(4) 0.062(5) 0.009(4)
C8 0.152(9) 0.128(8) 0.091(7) 0.113(7) 0.105(7) 0.073(6)
C9 0.108(8) 0.164(9) 0.090(7) -0.091(7) 0.082(7) -0.094(7)
C10 0.049(6) 0.22(1) 0.074(7) -0.053(7) 0.038(5) -0.102(7)
C11 0.030(4) 0.050(5) 0.079(6) -0.003(4) -0.007(4) -0.017(4)
C12 0.136(9) 0.037(5) 0.059(6) -0.042(5) -0.025(6) 0.008(4)

loop_
_geom_bond_atom_site_label_1
_geom_bond_atom_site_label_2
_geom_bond_distance
_geom_bond_site_symmetry_1
_geom_bond_site_symmetry_2
_geom_bond_publ_flag
FE1 P1 2.199(2) . . yes
FE1 P2 2.198(2) . . yes
FE1 P3 2.190(2) . . yes
FE1 P4 2.189(2) . . yes
FE1 N1 2.103(5) . . yes
P1 C1 1.808(6) . . yes
P1 C2 1.810(7) . . yes
P1 C3 1.802(8) . . yes
P2 C4 1.814(7) . . yes
P2 C5 1.812(6) . . yes
P2 C6 1.817(7) . . yes
P3 C7 1.813(7) . . yes
P3 C8 1.821(7) . . yes
P3 C9 1.805(8) . . yes
P4 C10 1.807(8) . . yes
P4 C11 1.812(7) . . yes
P4 C12 1.827(7) . . yes
C3 C4 1.317(10) . . yes
C9 C10 1.335(10) . . yes
FE1 H33 1.36(5) . . no
O1 H37 0.66(6) . . no
O2 H38 0.83(5) . . no
O2 H39 0.74(6) . . no
N1 H34 0.88(5) . . no
N1 H35 0.80(7) . . no
N1 H36 1.03(6) . . no
C1 H1 0.9500 . . no
C1 H2 0.9500 . . no
C1 H3 0.9500 . . no
C2 H4 0.9500 . . no
C2 H5 0.9500 . . no
C2 H6 0.9500 . . no
C3 H7 0.9500 . . no
C3 H8 0.9500 . . no
C4 H9 0.9500 . . no
C4 H10 0.9500 . . no
C5 H11 0.9500 . . no
C5 H12 0.9500 . . no
C5 H13 0.9500 . . no
C6 H14 0.9500 . . no
C6 H15 0.9500 . . no
C6 H16 0.9500 . . no
C7 H17 0.9500 . . no
C7 H18 0.9500 . . no
C7 H19 0.9500 . . no
C8 H20 0.9500 . . no
C8 H21 0.9500 . . no
C8 H22 0.9500 . . no
C9 H23 0.9500 . . no
C9 H24 0.9500 . . no
C10 H25 0.9500 . . no
C10 H26 0.9500 . . no
C11 H27 0.9500 . . no
C11 H28 0.9500 . . no
C11 H29 0.9500 . . no
C12 H30 0.9500 . . no
C12 H31 0.9500 . . no
C12 H32 0.9500 . . no
